data_4104208
loop_
_publ_author_name
'S\'ebastien Ulrich'
'Jean-Marie Lehn'

_publ_section_title
;
 Adaptation to Shape Switching by Component Selection in a Constitutional
 Dynamic System
;
_journal_name_full 'Journal of the American Chemical Society'
_journal_page_first 5546
_journal_page_last 5559
_journal_paper_doi 10.1021/ja809828g
_journal_volume 131
_journal_year 2009
_chemical_formula_moiety 'C18 H21 Cl N7 Pb, C F3 O3 S'
_chemical_formula_sum 'C19 H21 Cl F3 N7 O3 Pb S'
_chemical_formula_weight 727.13
_chemical_name_systematic
;
 ?
;
_space_group_IT_number 2
_symmetry_cell_setting triclinic
_symmetry_space_group_name_Hall '-P 1'
_symmetry_space_group_name_H-M 'P -1'
_atom_sites_solution_hydrogens geom
_atom_sites_solution_primary direct
_atom_sites_solution_secondary difmap
_audit_creation_method SHELXL-97
_cell_angle_alpha 74.683(3)
_cell_angle_beta 88.334(3)
_cell_angle_gamma 77.536(3)
_cell_formula_units_Z 2
_cell_length_a 8.1415(5)
_cell_length_b 11.7218(7)
_cell_length_c 13.3147(6)
_cell_measurement_reflns_used 18405
_cell_measurement_temperature 173(2)
_cell_measurement_theta_max 30.034
_cell_measurement_theta_min 0.998
_cell_volume 1196.12(12)
_computing_cell_refinement 'Denzo (Nonius B.V., 1998)'
_computing_data_collection 'Collect (Nonius B.V., 1998)'
_computing_data_reduction 'Denzo (Nonius B.V., 1998)'
_computing_molecular_graphics 'PLATON 98 (Spek, 1998)'
_computing_publication_material 'SHELXL-97 (Sheldrick, 1997)'
_computing_structure_refinement 'SHELXL-97 (Sheldrick, 1997)'
_computing_structure_solution 'SHELXS-97 (Sheldrick, 1997)'
_diffrn_ambient_temperature 173(2)
_diffrn_measured_fraction_theta_full 0.991
_diffrn_measured_fraction_theta_max 0.991
_diffrn_measurement_device_type KappaCCD
_diffrn_measurement_method 'phi and omega scans'
_diffrn_radiation_monochromator graphite
_diffrn_radiation_source 'fine-focus sealed tube'
_diffrn_radiation_type MoK\a
_diffrn_radiation_wavelength 0.71073
_diffrn_reflns_av_R_equivalents 0.0730
_diffrn_reflns_av_sigmaI/netI 0.0668
_diffrn_reflns_limit_h_max 9
_diffrn_reflns_limit_h_min -11
_diffrn_reflns_limit_k_max 16
_diffrn_reflns_limit_k_min -14
_diffrn_reflns_limit_l_max 18
_diffrn_reflns_limit_l_min -18
_diffrn_reflns_number 13346
_diffrn_reflns_theta_full 30.05
_diffrn_reflns_theta_max 30.05
_diffrn_reflns_theta_min 1.59
_exptl_absorpt_coefficient_mu 7.312
_exptl_absorpt_correction_T_max 0.31492
_exptl_absorpt_correction_T_min 0.13161
_exptl_absorpt_correction_type multi-scan
_exptl_absorpt_process_details 'MULscanABS in PLATON (Spek, 2003)'
_exptl_crystal_colour yellow
_exptl_crystal_density_diffrn 2.019
_exptl_crystal_density_method 'not measured'
_exptl_crystal_description block
_exptl_crystal_F_000 700
_exptl_crystal_size_max 0.30
_exptl_crystal_size_mid 0.25
_exptl_crystal_size_min 0.20
_refine_diff_density_max 3.320
_refine_diff_density_min -4.307
_refine_diff_density_rms 0.225
_refine_ls_extinction_method none
_refine_ls_goodness_of_fit_ref 1.027
_refine_ls_hydrogen_treatment constr
_refine_ls_matrix_type full
_refine_ls_number_parameters 317
_refine_ls_number_reflns 6947
_refine_ls_number_restraints 0
_refine_ls_restrained_S_all 1.027
_refine_ls_R_factor_all 0.0654
_refine_ls_R_factor_gt 0.0539
_refine_ls_shift/su_max 0.001
_refine_ls_shift/su_mean 0.000
_refine_ls_structure_factor_coef Fsqd
_refine_ls_weighting_details 'calc w=1/[\s^2^(Fo^2^)+(0.0744P)^2^+3.7029P] where P=(Fo^2^+2Fc^2^)/3'
_refine_ls_weighting_scheme calc
_refine_ls_wR_factor_gt 0.1303
_refine_ls_wR_factor_ref 0.1370
_reflns_number_gt 5938
_reflns_number_total 6947
_reflns_threshold_expression I>2sigma(I)
_cod_data_source_file ja809828g_si_005.cif
_cod_data_source_block ulrich4
_cod_database_code 4104208

loop_
_symmetry_equiv_pos_as_xyz
'x, y, z'
'-x, -y, -z'

loop_
_atom_site_label
_atom_site_type_symbol
_atom_site_fract_x
_atom_site_fract_y
_atom_site_fract_z
_atom_site_U_iso_or_equiv
_atom_site_adp_type
_atom_site_occupancy
_atom_site_symmetry_multiplicity
_atom_site_calc_flag
_atom_site_refinement_flags
C1 C -0.0656(8) 0.7430(6) 0.1669(5) 0.0315(12) Uani 1 1 d .
C2 C -0.2091(9) 0.8366(7) 0.1548(6) 0.0425(16) Uani 1 1 d .
H2 H -0.2087 0.9148 0.1106 0.051 Uiso 1 1 calc R
C3 C -0.3505(9) 0.8131(8) 0.2080(6) 0.0463(17) Uani 1 1 d .
H3 H -0.4498 0.8750 0.1998 0.056 Uiso 1 1 calc R
C4 C -0.3481(8) 0.7001(7) 0.2730(5) 0.0360(14) Uani 1 1 d .
H4 H -0.4453 0.6823 0.3097 0.043 Uiso 1 1 calc R
C5 C -0.1988(8) 0.6121(6) 0.2835(5) 0.0303(12) Uani 1 1 d .
C6 C -0.1862(8) 0.4918(6) 0.3570(5) 0.0340(13) Uani 1 1 d .
H6 H -0.2814 0.4732 0.3956 0.041 Uiso 1 1 calc R
C7 C -0.0386(10) 0.2978(7) 0.4466(6) 0.0445(17) Uani 1 1 d .
H7A H -0.0641 0.2369 0.4136 0.053 Uiso 1 1 calc R
H7B H -0.1205 0.3068 0.5019 0.053 Uiso 1 1 calc R
C8 C 0.1392(10) 0.2570(7) 0.4930(6) 0.0438(17) Uani 1 1 d .
H8A H 0.1638 0.3179 0.5263 0.053 Uiso 1 1 calc R
H8B H 0.1503 0.1791 0.5470 0.053 Uiso 1 1 calc R
C9 C 0.4327(11) 0.1954(8) 0.4496(7) 0.054(2) Uani 1 1 d .
H9A H 0.4416 0.1179 0.5038 0.065 Uiso 1 1 calc R
H9B H 0.4694 0.2537 0.4812 0.065 Uiso 1 1 calc R
C10 C 0.5454(11) 0.1756(7) 0.3588(8) 0.055(2) Uani 1 1 d .
H10A H 0.6641 0.1441 0.3836 0.066 Uiso 1 1 calc R
H10B H 0.5106 0.1160 0.3279 0.066 Uiso 1 1 calc R
C11 C 0.6537(9) 0.3149(7) 0.2289(6) 0.0378(14) Uani 1 1 d .
H11 H 0.7558 0.2553 0.2408 0.045 Uiso 1 1 calc R
C12 C 0.6475(8) 0.4312(6) 0.1495(5) 0.0310(12) Uani 1 1 d .
C13 C 0.7901(8) 0.4488(7) 0.0962(5) 0.0380(15) Uani 1 1 d .
H13 H 0.8900 0.3871 0.1075 0.046 Uiso 1 1 calc R
C14 C 0.7832(9) 0.5613(8) 0.0241(6) 0.0463(19) Uani 1 1 d .
H14 H 0.8783 0.5765 -0.0161 0.056 Uiso 1 1 calc R
C15 C 0.6405(9) 0.6480(7) 0.0123(5) 0.0388(15) Uani 1 1 d .
H15 H 0.6353 0.7251 -0.0353 0.047 Uiso 1 1 calc R
C16 C 0.4999(8) 0.6232(6) 0.0708(5) 0.0294(12) Uani 1 1 d .
C17 C 0.3431(12) 0.8361(8) -0.0069(8) 0.060(3) Uani 1 1 d .
H17A H 0.2536 0.8554 -0.0603 0.091 Uiso 1 1 calc R
H17B H 0.4508 0.8413 -0.0406 0.091 Uiso 1 1 calc R
H17C H 0.3182 0.8939 0.0358 0.091 Uiso 1 1 calc R
C18 C 0.0835(8) 0.7678(6) 0.1090(5) 0.0322(13) Uani 1 1 d .
H18 H 0.0810 0.8465 0.0650 0.039 Uiso 1 1 calc R
C19 C 0.1420(13) -0.0268(8) 0.3030(7) 0.055(2) Uani 1 1 d .
Cl1 Cl 0.3250(2) 0.53080(18) 0.39063(13) 0.0429(4) Uani 1 1 d .
F1 F 0.2255(15) -0.0194(6) 0.3835(5) 0.129(4) Uani 1 1 d .
F2 F -0.0114(13) -0.0145(9) 0.3320(10) 0.162(5) Uani 1 1 d .
F3 F 0.1945(12) -0.1369(5) 0.2951(5) 0.090(2) Uani 1 1 d .
N1 N -0.0589(6) 0.6333(5) 0.2312(4) 0.0282(10) Uani 1 1 d .
N2 N -0.0506(8) 0.4137(5) 0.3690(4) 0.0349(12) Uani 1 1 d .
N3 N 0.2585(8) 0.2425(5) 0.4106(5) 0.0387(13) Uani 1 1 d .
H3N H 0.2306 0.1839 0.3829 0.046 Uiso 1 1 calc R
N4 N 0.5278(8) 0.2928(6) 0.2808(6) 0.0444(15) Uani 1 1 d .
N5 N 0.5032(6) 0.5167(5) 0.1383(4) 0.0300(10) Uani 1 1 d .
N6 N 0.3530(7) 0.7131(5) 0.0594(5) 0.0358(12) Uani 1 1 d .
N7 N 0.2187(7) 0.6844(5) 0.1167(4) 0.0297(10) Uani 1 1 d .
O1 O 0.1021(8) 0.1987(5) 0.2151(5) 0.0543(15) Uani 1 1 d .
O2 O 0.3359(11) 0.0660(8) 0.1676(8) 0.106(4) Uani 1 1 d .
O3 O 0.0667(15) 0.0640(9) 0.1113(6) 0.109(4) Uani 1 1 d .
Pb1 Pb 0.22137(3) 0.44405(2) 0.253698(17) 0.03063(9) Uani 1 1 d .
S1 S 0.1639(2) 0.08895(17) 0.18686(14) 0.0415(4) Uani 1 1 d .

loop_
_atom_site_aniso_label
_atom_site_aniso_U_11
_atom_site_aniso_U_22
_atom_site_aniso_U_33
_atom_site_aniso_U_23
_atom_site_aniso_U_13
_atom_site_aniso_U_12
C1 0.027(3) 0.032(3) 0.033(3) -0.007(2) 0.001(2) -0.004(2)
C2 0.031(3) 0.041(4) 0.047(4) -0.004(3) 0.000(3) 0.000(3)
C3 0.028(3) 0.055(5) 0.052(4) -0.016(4) -0.002(3) 0.002(3)
C4 0.023(3) 0.047(4) 0.037(3) -0.014(3) 0.003(2) -0.004(3)
C5 0.027(3) 0.037(3) 0.026(3) -0.008(2) -0.002(2) -0.006(2)
C6 0.031(3) 0.043(4) 0.030(3) -0.011(3) 0.007(2) -0.012(3)
C7 0.044(4) 0.040(4) 0.043(4) 0.002(3) 0.015(3) -0.012(3)
C8 0.046(4) 0.045(4) 0.033(3) 0.007(3) 0.006(3) -0.017(3)
C9 0.042(4) 0.045(4) 0.059(5) 0.012(4) -0.005(4) -0.007(3)
C10 0.040(4) 0.034(4) 0.079(6) 0.002(4) 0.007(4) -0.001(3)
C11 0.029(3) 0.037(3) 0.044(4) -0.009(3) 0.001(3) 0.000(3)
C12 0.027(3) 0.036(3) 0.032(3) -0.013(2) 0.002(2) -0.006(2)
C13 0.022(3) 0.050(4) 0.038(3) -0.009(3) 0.001(2) 0.000(3)
C14 0.028(3) 0.064(5) 0.037(3) 0.001(3) 0.008(3) -0.006(3)
C15 0.034(3) 0.048(4) 0.028(3) 0.000(3) 0.004(2) -0.009(3)
C16 0.027(3) 0.034(3) 0.024(3) -0.005(2) 0.001(2) -0.004(2)
C17 0.050(5) 0.043(4) 0.068(6) 0.015(4) 0.018(4) -0.005(4)
C18 0.033(3) 0.029(3) 0.030(3) -0.002(2) 0.007(2) -0.006(2)
C19 0.072(6) 0.049(5) 0.042(4) 0.000(3) 0.003(4) -0.024(4)
Cl1 0.0433(9) 0.0518(10) 0.0353(8) -0.0093(7) 0.0005(7) -0.0169(8)
F1 0.264(13) 0.065(4) 0.058(4) 0.011(3) -0.061(6) -0.060(6)
F2 0.115(7) 0.106(7) 0.217(11) 0.032(7) 0.100(8) -0.028(6)
F3 0.165(8) 0.034(3) 0.067(4) -0.002(2) -0.021(4) -0.025(4)
N1 0.025(2) 0.032(3) 0.024(2) -0.0054(19) -0.0007(18) -0.001(2)
N2 0.037(3) 0.033(3) 0.032(3) -0.004(2) 0.009(2) -0.010(2)
N3 0.036(3) 0.029(3) 0.045(3) 0.001(2) 0.002(2) -0.007(2)
N4 0.034(3) 0.031(3) 0.061(4) -0.002(3) 0.009(3) -0.004(2)
N5 0.024(2) 0.037(3) 0.028(2) -0.010(2) 0.0058(19) -0.006(2)
N6 0.032(3) 0.030(3) 0.039(3) -0.001(2) 0.008(2) -0.003(2)
N7 0.027(2) 0.030(3) 0.029(2) -0.0031(19) 0.0036(19) -0.005(2)
O1 0.060(4) 0.032(3) 0.063(4) -0.009(2) 0.007(3) 0.001(2)
O2 0.063(5) 0.066(5) 0.148(9) 0.021(5) 0.054(5) 0.007(4)
O3 0.161(10) 0.087(6) 0.065(5) 0.005(4) -0.059(6) -0.021(6)
Pb1 0.02689(12) 0.03115(13) 0.03126(13) -0.00491(9) 0.00379(8) -0.00526(9)
S1 0.0407(9) 0.0348(8) 0.0396(9) -0.0002(7) 0.0044(7) -0.0004(7)

loop_
_atom_type_symbol
_atom_type_description
_atom_type_scat_dispersion_real
_atom_type_scat_dispersion_imag
_atom_type_scat_source
C C 0.0033 0.0016 'International Tables Vol C Tables 4.2.6.8 and 6.1.1.4'
H H 0.0000 0.0000 'International Tables Vol C Tables 4.2.6.8 and 6.1.1.4'
Cl Cl 0.1484 0.1585 'International Tables Vol C Tables 4.2.6.8 and 6.1.1.4'
F F 0.0171 0.0103 'International Tables Vol C Tables 4.2.6.8 and 6.1.1.4'
N N 0.0061 0.0033 'International Tables Vol C Tables 4.2.6.8 and 6.1.1.4'
O O 0.0106 0.0060 'International Tables Vol C Tables 4.2.6.8 and 6.1.1.4'
Pb Pb -3.3944 10.1111 'International Tables Vol C Tables 4.2.6.8 and 6.1.1.4'
S S 0.1246 0.1234 'International Tables Vol C Tables 4.2.6.8 and 6.1.1.4'

loop_
_geom_angle_atom_site_label_1
_geom_angle_atom_site_label_2
_geom_angle_atom_site_label_3
_geom_angle
N1 C1 C2 122.4(6)
N1 C1 C18 119.0(6)
C2 C1 C18 118.5(6)
C3 C2 C1 118.7(7)
C3 C2 H2 120.6
C1 C2 H2 120.6
C2 C3 C4 120.0(7)
C2 C3 H3 120.0
C4 C3 H3 120.0
C3 C4 C5 118.1(6)
C3 C4 H4 121.0
C5 C4 H4 121.0
N1 C5 C4 122.7(6)
N1 C5 C6 116.9(6)
C4 C5 C6 120.3(6)
N2 C6 C5 120.5(6)
N2 C6 H6 119.7
C5 C6 H6 119.7
N2 C7 C8 108.1(6)
N2 C7 H7A 110.1
C8 C7 H7A 110.1
N2 C7 H7B 110.1
C8 C7 H7B 110.1
H7A C7 H7B 108.4
N3 C8 C7 109.4(6)
N3 C8 H8A 109.8
C7 C8 H8A 109.8
N3 C8 H8B 109.8
C7 C8 H8B 109.8
H8A C8 H8B 108.2
N3 C9 C10 109.0(7)
N3 C9 H9A 109.9
C10 C9 H9A 109.9
N3 C9 H9B 109.9
C10 C9 H9B 109.9
H9A C9 H9B 108.3
N4 C10 C9 107.8(7)
N4 C10 H10A 110.2
C9 C10 H10A 110.2
N4 C10 H10B 110.2
C9 C10 H10B 110.2
H10A C10 H10B 108.5
N4 C11 C12 121.8(6)
N4 C11 H11 119.1
C12 C11 H11 119.1
N5 C12 C13 123.8(6)
N5 C12 C11 117.7(6)
C13 C12 C11 118.4(6)
C12 C13 C14 117.5(6)
C12 C13 H13 121.3
C14 C13 H13 121.3
C15 C14 C13 119.5(6)
C15 C14 H14 120.2
C13 C14 H14 120.2
C14 C15 C16 119.5(7)
C14 C15 H15 120.2
C16 C15 H15 120.2
N5 C16 N6 118.6(6)
N5 C16 C15 121.8(6)
N6 C16 C15 119.6(6)
N6 C17 H17A 109.5
N6 C17 H17B 109.5
H17A C17 H17B 109.5
N6 C17 H17C 109.5
H17A C17 H17C 109.5
H17B C17 H17C 109.5
N7 C18 C1 121.0(6)
N7 C18 H18 119.5
C1 C18 H18 119.5
F2 C19 F3 108.4(9)
F2 C19 F1 103.9(11)
F3 C19 F1 106.0(8)
F2 C19 S1 111.4(7)
F3 C19 S1 114.3(7)
F1 C19 S1 112.1(7)
C1 N1 C5 118.0(5)
C1 N1 Pb1 123.1(4)
C5 N1 Pb1 118.8(4)
C6 N2 C7 119.4(6)
C6 N2 Pb1 123.5(4)
C7 N2 Pb1 117.0(4)
C9 N3 C8 113.1(6)
C9 N3 Pb1 112.9(4)
C8 N3 Pb1 111.9(4)
C9 N3 H3N 106.1
C8 N3 H3N 106.1
Pb1 N3 H3N 106.1
C11 N4 C10 118.3(6)
C11 N4 Pb1 124.2(5)
C10 N4 Pb1 117.5(5)
C16 N5 C12 117.8(5)
N7 N6 C16 117.5(5)
N7 N6 C17 120.3(6)
C16 N6 C17 122.1(6)
C18 N7 N6 118.1(5)
Cl1 Pb1 N3 83.37(15)
Cl1 Pb1 N2 88.51(14)
N3 Pb1 N2 63.52(18)
Cl1 Pb1 N4 85.28(17)
N3 Pb1 N4 63.20(19)
N2 Pb1 N4 126.73(18)
Cl1 Pb1 N1 85.56(12)
N3 Pb1 N1 122.34(17)
N2 Pb1 N1 59.77(16)
N4 Pb1 N1 168.58(18)
O2 S1 O1 114.5(6)
O2 S1 O3 112.4(8)
O1 S1 O3 116.8(5)
O2 S1 C19 104.6(5)
O1 S1 C19 103.8(4)
O3 S1 C19 102.7(5)

loop_
_geom_bond_atom_site_label_1
_geom_bond_atom_site_label_2
_geom_bond_distance
C1 N1 1.334(8)
C1 C2 1.399(9)
C1 C18 1.460(9)
C2 C3 1.374(11)
C2 H2 0.9500
C3 C4 1.375(11)
C3 H3 0.9500
C4 C5 1.398(9)
C4 H4 0.9500
C5 N1 1.352(8)
C5 C6 1.473(9)
C6 N2 1.257(9)
C6 H6 0.9500
C7 N2 1.460(9)
C7 C8 1.517(11)
C7 H7A 0.9900
C7 H7B 0.9900
C8 N3 1.464(10)
C8 H8A 0.9900
C8 H8B 0.9900
C9 N3 1.463(10)
C9 C10 1.533(13)
C9 H9A 0.9900
C9 H9B 0.9900
C10 N4 1.469(10)
C10 H10A 0.9900
C10 H10B 0.9900
C11 N4 1.255(9)
C11 C12 1.480(10)
C11 H11 0.9500
C12 N5 1.353(8)
C12 C13 1.369(9)
C13 C14 1.402(11)
C13 H13 0.9500
C14 C15 1.350(10)
C14 H14 0.9500
C15 C16 1.405(9)
C15 H15 0.9500
C16 N5 1.327(8)
C16 N6 1.395(8)
C17 N6 1.465(9)
C17 H17A 0.9800
C17 H17B 0.9800
C17 H17C 0.9800
C18 N7 1.291(8)
C18 H18 0.9500
C19 F2 1.286(13)
C19 F3 1.300(11)
C19 F1 1.316(11)
C19 S1 1.801(8)
Cl1 Pb1 2.5512(18)
N1 Pb1 2.779(5)
N2 Pb1 2.691(6)
N3 Pb1 2.675(5)
N3 H3N 0.9300
N4 Pb1 2.702(6)
N6 N7 1.366(7)
O1 S1 1.419(6)
O2 S1 1.398(8)
O3 S1 1.423(9)

loop_
_geom_hbond_atom_site_label_D
_geom_hbond_atom_site_label_H
_geom_hbond_atom_site_label_A
_geom_hbond_distance_DH
_geom_hbond_distance_HA
_geom_hbond_distance_DA
_geom_hbond_angle_DHA
N3 H3N F1 0.93 2.39 3.252(10) 153.9
N3 H3N O1 0.93 2.44 3.137(9) 131.4

loop_
_geom_torsion_atom_site_label_1
_geom_torsion_atom_site_label_2
_geom_torsion_atom_site_label_3
_geom_torsion_atom_site_label_4
_geom_torsion
N1 C1 C2 C3 -2.7(11)
C18 C1 C2 C3 179.1(7)
C1 C2 C3 C4 1.1(12)
C2 C3 C4 C5 0.7(11)
C3 C4 C5 N1 -1.2(10)
C3 C4 C5 C6 176.3(6)
N1 C5 C6 N2 -0.3(10)
C4 C5 C6 N2 -177.9(7)
N2 C7 C8 N3 -60.5(8)
N3 C9 C10 N4 59.5(9)
N4 C11 C12 N5 3.5(11)
N4 C11 C12 C13 179.9(8)
N5 C12 C13 C14 -1.6(11)
C11 C12 C13 C14 -177.7(7)
C12 C13 C14 C15 1.9(12)
C13 C14 C15 C16 -1.3(12)
C14 C15 C16 N5 0.3(11)
C14 C15 C16 N6 179.4(7)
N1 C1 C18 N7 2.3(10)
C2 C1 C18 N7 -179.4(7)
C2 C1 N1 C5 2.2(10)
C18 C1 N1 C5 -179.6(6)
C2 C1 N1 Pb1 178.6(5)
C18 C1 N1 Pb1 -3.2(8)
C4 C5 N1 C1 -0.3(9)
C6 C5 N1 C1 -177.8(6)
C4 C5 N1 Pb1 -176.8(5)
C6 C5 N1 Pb1 5.7(7)
C5 C6 N2 C7 176.5(6)
C5 C6 N2 Pb1 -5.8(9)
C8 C7 N2 C6 -145.4(7)
C8 C7 N2 Pb1 36.7(8)
C10 C9 N3 C8 176.2(6)
C10 C9 N3 Pb1 -55.4(8)
C7 C8 N3 C9 -176.1(6)
C7 C8 N3 Pb1 55.0(7)
C12 C11 N4 C10 -179.3(7)
C12 C11 N4 Pb1 3.0(11)
C9 C10 N4 C11 146.4(8)
C9 C10 N4 Pb1 -35.8(9)
N6 C16 N5 C12 -179.0(6)
C15 C16 N5 C12 0.1(9)
C13 C12 N5 C16 0.6(10)
C11 C12 N5 C16 176.8(6)
N5 C16 N6 N7 -1.9(9)
C15 C16 N6 N7 179.0(6)
N5 C16 N6 C17 175.0(8)
C15 C16 N6 C17 -4.1(11)
C1 C18 N7 N6 179.1(6)
C16 N6 N7 C18 178.1(6)
C17 N6 N7 C18 1.2(10)
C9 N3 Pb1 Cl1 -62.3(6)
C8 N3 Pb1 Cl1 66.7(5)
C9 N3 Pb1 N2 -153.9(6)
C8 N3 Pb1 N2 -25.0(5)
C9 N3 Pb1 N4 25.7(6)
C8 N3 Pb1 N4 154.7(6)
C9 N3 Pb1 N1 -142.8(6)
C8 N3 Pb1 N1 -13.8(6)
C6 N2 Pb1 Cl1 91.7(6)
C7 N2 Pb1 Cl1 -90.5(5)
C6 N2 Pb1 N3 175.0(6)
C7 N2 Pb1 N3 -7.2(5)
C6 N2 Pb1 N4 174.6(5)
C7 N2 Pb1 N4 -7.5(6)
C6 N2 Pb1 N1 5.9(5)
C7 N2 Pb1 N1 -176.3(6)
C11 N4 Pb1 Cl1 -90.7(7)
C10 N4 Pb1 Cl1 91.6(6)
C11 N4 Pb1 N3 -175.6(8)
C10 N4 Pb1 N3 6.6(6)
C11 N4 Pb1 N2 -175.3(6)
C10 N4 Pb1 N2 7.0(7)
C11 N4 Pb1 N1 -53.8(13)
C10 N4 Pb1 N1 128.4(9)
C1 N1 Pb1 Cl1 87.1(5)
C5 N1 Pb1 Cl1 -96.5(4)
C1 N1 Pb1 N3 166.4(5)
C5 N1 Pb1 N3 -17.3(5)
C1 N1 Pb1 N2 178.0(5)
C5 N1 Pb1 N2 -5.7(4)
C1 N1 Pb1 N4 50.3(11)
C5 N1 Pb1 N4 -133.4(9)
F2 C19 S1 O2 178.1(10)
F3 C19 S1 O2 -58.6(10)
F1 C19 S1 O2 62.1(10)
F2 C19 S1 O1 57.7(10)
F3 C19 S1 O1 -179.0(8)
F1 C19 S1 O1 -58.3(10)
F2 C19 S1 O3 -64.4(10)
F3 C19 S1 O3 58.9(10)
F1 C19 S1 O3 179.7(9)
